data_7215668
loop_
_publ_author_name
'Seaton, Colin C.'

_publ_section_title
;
 Proton location in acid&#x22EF;pyridine hydrogen bonds of multi-component
 crystals
;
_journal_issue 26
_journal_name_full CrystEngComm
_journal_page_first 5878
_journal_paper_doi 10.1039/c4ce00043a
_journal_volume 16
_journal_year 2014
_chemical_formula_moiety 'C7 H4 N2 O6; C6 H7 N2 O; C7 H6 N O2'
_chemical_formula_sum 'C20 H17 N5 O9'
_chemical_formula_weight 471.39
_chemical_name_systematic
;
 3,5-dinitrobenzoic acid isonicotinamide 3-aminobenzoic acid
;
_space_group_crystal_system triclinic
_space_group_IT_number 2
_space_group_name_Hall '-P 1'
_space_group_name_H-M_alt 'P -1'
_symmetry_space_group_name_Hall '-P 1'
_symmetry_space_group_name_H-M 'P -1'
_atom_sites_solution_hydrogens mixed
_audit_creation_method SHELXL-2013
_cell_angle_alpha 93.761(5)
_cell_angle_beta 90.458(5)
_cell_angle_gamma 95.498(5)
_cell_formula_units_Z 2
_cell_length_a 7.0678(4)
_cell_length_b 8.8189(5)
_cell_length_c 16.2172(9)
_cell_measurement_reflns_used 2186
_cell_measurement_temperature 100(2)
_cell_measurement_theta_max 28.1815
_cell_measurement_theta_min 2.8884
_cell_volume 1003.90(10)
_computing_cell_refinement
;
CrysAlisPro, Oxford Diffraction Ltd.,
Version 1.171.33.52 (release 06-11-2009 CrysAlis171 .NET)
(compiled Nov  6 2009,16:24:50)
;
_computing_data_collection
;
CrysAlisPro, Oxford Diffraction Ltd.,
Version 1.171.33.52 (release 06-11-2009 CrysAlis171 .NET)
(compiled Nov  6 2009,16:24:50)
;
_computing_data_reduction
;
CrysAlisPro, Oxford Diffraction Ltd.,
Version 1.171.33.52 (release 06-11-2009 CrysAlis171 .NET)
(compiled Nov  6 2009,16:24:50)
;
_computing_structure_refinement 'SHELXL-2013 (Sheldrick, 2013)'
_computing_structure_solution SHELXL97
_diffrn_ambient_temperature 100(2)
_diffrn_measured_fraction_theta_full 0.998
_diffrn_measured_fraction_theta_max 0.893
_diffrn_measurement_details
;
  1 omega   -5.00   21.00   1.0000   38.2900
omega____ theta____ kappa____ phi______ frames
    -      -21.0746   77.0000   90.0000 26

  2 omega  -17.00  106.00   1.0000   38.2900
omega____ theta____ kappa____ phi______ frames
    -       22.4808   77.0000  -60.0000 123

  3 omega  -16.00  104.00   1.0000   38.2900
omega____ theta____ kappa____ phi______ frames
    -       22.4808   77.0000   60.0000 120

  4 omega  -10.00  102.00   1.0000   38.2900
omega____ theta____ kappa____ phi______ frames
    -       22.4808   77.0000 -180.0000 112

;
_diffrn_measurement_device_type 'Xcalibur, Sapphire2, large Be window'
_diffrn_measurement_method '\w scans'
_diffrn_radiation_type MoK\a
_diffrn_radiation_wavelength 0.71073
_diffrn_reflns_av_R_equivalents 0.0296
_diffrn_reflns_av_unetI/netI 0.1030
_diffrn_reflns_Laue_measured_fraction_full 0.998
_diffrn_reflns_Laue_measured_fraction_max 0.893
_diffrn_reflns_limit_h_max 9
_diffrn_reflns_limit_h_min -9
_diffrn_reflns_limit_k_max 6
_diffrn_reflns_limit_k_min -11
_diffrn_reflns_limit_l_max 21
_diffrn_reflns_limit_l_min -20
_diffrn_reflns_number 7010
_diffrn_reflns_point_group_measured_fraction_full 0.998
_diffrn_reflns_point_group_measured_fraction_max 0.893
_diffrn_reflns_theta_full 25.242
_diffrn_reflns_theta_max 28.253
_diffrn_reflns_theta_min 3.141
_diffrn_source
;
'Enhance (Mo) X-ray Source'   
;
_exptl_absorpt_coefficient_mu 0.126
_exptl_absorpt_correction_T_max 1.00000
_exptl_absorpt_correction_T_min 0.77944
_exptl_absorpt_correction_type multi-scan
_exptl_absorpt_process_details
;
CrysAlisPro, Oxford Diffraction Ltd.,
Version 1.171.33.52 (release 06-11-2009 CrysAlis171 .NET)
(compiled Nov  6 2009,16:24:50)
Empirical absorption correction using spherical harmonics,
 implemented in SCALE3 ABSPACK scaling algorithm.
;
_exptl_crystal_colour yellow
_exptl_crystal_density_diffrn 1.559
_exptl_crystal_description block
_exptl_crystal_F_000 488
_exptl_crystal_size_max 0.5
_exptl_crystal_size_mid 0.2
_exptl_crystal_size_min 0.1
_refine_diff_density_max 0.244
_refine_diff_density_min -0.220
_refine_diff_density_rms 0.048
_refine_ls_extinction_method none
_refine_ls_goodness_of_fit_ref 0.781
_refine_ls_hydrogen_treatment mixed
_refine_ls_matrix_type full
_refine_ls_number_parameters 331
_refine_ls_number_reflns 4447
_refine_ls_number_restraints 0
_refine_ls_restrained_S_all 0.781
_refine_ls_R_factor_all 0.0843
_refine_ls_R_factor_gt 0.0376
_refine_ls_shift/su_max 0.000
_refine_ls_shift/su_mean 0.000
_refine_ls_structure_factor_coef Fsqd
_refine_ls_weighting_details 'w=1/[\s^2^(Fo^2^)+(0.0226P)^2^] where P=(Fo^2^+2Fc^2^)/3'
_refine_ls_weighting_scheme calc
_refine_ls_wR_factor_gt 0.0585
_refine_ls_wR_factor_ref 0.0634
_reflns_Friedel_coverage 0.000
_reflns_number_gt 2430
_reflns_number_total 4447
_reflns_threshold_expression 'I > 2\s(I)'
_cod_data_source_file c4ce00043a2.cif
_cod_data_source_block 35dnba_ina_3aba
_cod_depositor_comments 'Adding full bibliography for 7215667--7215669.cif.'
_cod_database_code 7215668
_shelx_space_group_comment
;
The symmetry employed for this shelxl refinement is uniquely defined
by the following loop, which should always be used as a source of
symmetry information in preference to the above space-group names.
They are only intended as comments.
;
_shelxl_version_number 2013-4

loop_
_space_group_symop_operation_xyz
'x, y, z'
'-x, -y, -z'

loop_
_atom_site_label
_atom_site_type_symbol
_atom_site_fract_x
_atom_site_fract_y
_atom_site_fract_z
_atom_site_U_iso_or_equiv
_atom_site_adp_type
_atom_site_occupancy
_atom_site_site_symmetry_order
_atom_site_calc_flag
_atom_site_refinement_flags_posn
_atom_site_refinement_flags_adp
O1A O 0.05118(17) 0.61160(13) -0.18739(7) 0.0211(3) Uani 1 1 d . .
H1A H 0.107(3) 0.679(3) -0.1317(12) 0.067(7) Uiso 1 1 d . .
O2A O 0.13474(16) 0.40654(13) -0.12665(7) 0.0221(3) Uani 1 1 d . .
O3A O -0.20538(18) 0.55918(14) -0.46672(7) 0.0312(3) Uani 1 1 d . .
O4A O -0.25472(18) 0.33723(14) -0.53190(7) 0.0271(3) Uani 1 1 d . .
O5A O -0.06941(18) -0.10642(14) -0.40692(7) 0.0297(3) Uani 1 1 d . .
O6A O -0.02721(18) -0.09415(14) -0.27363(8) 0.0331(4) Uani 1 1 d . .
N1A N -0.1985(2) 0.42058(18) -0.47148(8) 0.0198(4) Uani 1 1 d . .
N2A N -0.0479(2) -0.03564(17) -0.33935(9) 0.0210(4) Uani 1 1 d . .
C1A C 0.0700(2) 0.4657(2) -0.18507(10) 0.0148(4) Uani 1 1 d . .
C2A C 0.0039(2) 0.37447(19) -0.26267(10) 0.0129(4) Uani 1 1 d . .
C3A C 0.0077(2) 0.2177(2) -0.26532(10) 0.0150(4) Uani 1 1 d . .
H3A H 0.0491 0.1699 -0.2185 0.018 Uiso 1 1 calc R U
C4A C -0.0493(2) 0.13171(19) -0.33688(10) 0.0147(4) Uani 1 1 d . .
C5A C -0.1112(2) 0.19594(19) -0.40582(10) 0.0157(4) Uani 1 1 d . .
H5A H -0.1470 0.1355 -0.4551 0.019 Uiso 1 1 calc R U
C6A C -0.1190(2) 0.3508(2) -0.40050(10) 0.0149(4) Uani 1 1 d . .
C7A C -0.0604(2) 0.44323(19) -0.33072(10) 0.0148(4) Uani 1 1 d . .
H7A H -0.0643 0.5507 -0.3295 0.018 Uiso 1 1 calc R U
O1B O 0.37701(16) 1.23546(13) 0.14091(7) 0.0195(3) Uani 1 1 d . .
N1B N 0.18257(19) 0.81510(16) -0.07181(8) 0.0165(3) Uani 1 1 d . .
N2B N 0.3160(2) 1.36968(18) 0.03174(10) 0.0196(4) Uani 1 1 d . .
H2BA H 0.345(3) 1.464(2) 0.0652(11) 0.045(6) Uiso 1 1 d . .
H2BB H 0.272(3) 1.372(2) -0.0178(12) 0.044(7) Uiso 1 1 d . .
C1B C 0.3273(2) 1.2399(2) 0.06717(10) 0.0154(4) Uani 1 1 d . .
C2B C 0.2785(2) 1.09319(19) 0.01676(10) 0.0127(4) Uani 1 1 d . .
C3B C 0.2952(2) 1.08027(19) -0.06841(10) 0.0154(4) Uani 1 1 d . .
H3B H 0.3398 1.1662 -0.0977 0.018 Uiso 1 1 calc R U
C4B C 0.2456(2) 0.93993(19) -0.11003(10) 0.0164(4) Uani 1 1 d . .
H4B H 0.2567 0.9317 -0.1685 0.020 Uiso 1 1 calc R U
C5B C 0.1701(2) 0.82788(19) 0.01063(10) 0.0165(4) Uani 1 1 d . .
H5B H 0.1271 0.7399 0.0385 0.020 Uiso 1 1 calc R U
C6B C 0.2171(2) 0.96333(19) 0.05676(10) 0.0158(4) Uani 1 1 d . .
H6B H 0.2076 0.9678 0.1153 0.019 Uiso 1 1 calc R U
O1C O 0.47831(18) 0.46711(14) 0.24397(7) 0.0236(3) Uani 1 1 d . .
H1C H 0.432(3) 0.390(2) 0.1992(12) 0.064(7) Uiso 1 1 d . .
O2C O 0.39768(16) 0.62886(13) 0.15151(7) 0.0194(3) Uani 1 1 d . .
N1C N 0.5143(2) 1.14522(19) 0.30791(11) 0.0293(4) Uani 1 1 d . .
H1CA H 0.462(3) 1.171(2) 0.2599(13) 0.056(7) Uiso 1 1 d . .
H1CB H 0.549(3) 1.226(2) 0.3466(12) 0.057(7) Uiso 1 1 d . .
C1C C 0.4576(2) 0.6053(2) 0.22018(11) 0.0162(4) Uani 1 1 d . .
C2C C 0.5116(2) 0.72823(19) 0.28529(10) 0.0127(4) Uani 1 1 d . .
C3C C 0.4907(2) 0.87783(19) 0.26722(10) 0.0154(4) Uani 1 1 d . .
H3C H 0.4452 0.8980 0.2141 0.018 Uiso 1 1 calc R U
C4C C 0.5357(2) 0.99824(19) 0.32596(10) 0.0155(4) Uani 1 1 d . .
C5C C 0.6018(2) 0.9652(2) 0.40337(10) 0.0178(4) Uani 1 1 d . .
H5C H 0.6326 1.0459 0.4444 0.021 Uiso 1 1 calc R U
C6C C 0.6230(2) 0.81675(19) 0.42123(10) 0.0169(4) Uani 1 1 d . .
H6C H 0.6688 0.7967 0.4743 0.020 Uiso 1 1 calc R U
C7C C 0.5781(2) 0.6966(2) 0.36269(9) 0.0155(4) Uani 1 1 d . .
H7C H 0.5924 0.5945 0.3752 0.019 Uiso 1 1 calc R U

loop_
_atom_site_aniso_label
_atom_site_aniso_U_11
_atom_site_aniso_U_22
_atom_site_aniso_U_33
_atom_site_aniso_U_23
_atom_site_aniso_U_13
_atom_site_aniso_U_12
O1A 0.0326(8) 0.0120(8) 0.0183(7) -0.0026(6) -0.0074(6) 0.0026(6)
O2A 0.0309(8) 0.0180(7) 0.0176(7) 0.0021(6) -0.0080(6) 0.0028(6)
O3A 0.0482(9) 0.0148(8) 0.0310(8) 0.0055(6) -0.0126(7) 0.0033(7)
O4A 0.0384(8) 0.0251(8) 0.0168(7) -0.0013(6) -0.0085(6) 0.0003(7)
O5A 0.0421(9) 0.0189(8) 0.0265(7) -0.0084(6) -0.0032(6) 0.0013(7)
O6A 0.0511(9) 0.0187(8) 0.0290(8) 0.0064(6) -0.0159(7) -0.0006(7)
N1A 0.0201(9) 0.0208(10) 0.0181(9) 0.0033(7) -0.0023(7) -0.0024(8)
N2A 0.0214(9) 0.0163(9) 0.0246(9) 0.0005(8) -0.0047(7) -0.0004(7)
C1A 0.0147(9) 0.0128(10) 0.0170(10) 0.0011(8) 0.0010(8) 0.0015(8)
C2A 0.0117(9) 0.0138(10) 0.0134(9) 0.0018(8) 0.0017(7) 0.0013(8)
C3A 0.0136(9) 0.0167(11) 0.0151(9) 0.0047(8) 0.0004(7) 0.0021(8)
C4A 0.0143(9) 0.0111(10) 0.0188(9) 0.0014(8) 0.0008(8) 0.0003(8)
C5A 0.0156(10) 0.0179(10) 0.0127(9) -0.0019(8) 0.0002(7) -0.0016(8)
C6A 0.0152(9) 0.0170(10) 0.0129(9) 0.0059(8) -0.0013(7) 0.0001(8)
C7A 0.0155(10) 0.0091(10) 0.0198(10) 0.0007(8) 0.0021(8) 0.0003(8)
O1B 0.0287(7) 0.0155(7) 0.0141(7) -0.0014(5) -0.0045(5) 0.0033(6)
N1B 0.0175(8) 0.0136(9) 0.0179(8) -0.0018(7) -0.0006(6) 0.0014(7)
N2B 0.0308(10) 0.0131(9) 0.0145(9) 0.0002(7) -0.0052(8) 0.0016(8)
C1B 0.0145(9) 0.0163(10) 0.0152(9) -0.0016(8) 0.0010(7) 0.0022(8)
C2B 0.0090(9) 0.0134(10) 0.0157(9) -0.0004(7) -0.0018(7) 0.0018(8)
C3B 0.0174(10) 0.0140(10) 0.0153(9) 0.0017(8) -0.0004(7) 0.0034(8)
C4B 0.0153(10) 0.0191(10) 0.0154(9) 0.0018(8) -0.0007(8) 0.0039(8)
C5B 0.0148(9) 0.0158(10) 0.0191(10) 0.0049(8) 0.0008(8) 0.0002(9)
C6B 0.0148(9) 0.0176(10) 0.0151(9) 0.0015(8) -0.0033(7) 0.0021(8)
O1C 0.0410(9) 0.0116(7) 0.0179(7) -0.0012(6) -0.0072(6) 0.0031(7)
O2C 0.0283(7) 0.0167(7) 0.0129(6) -0.0005(5) -0.0049(5) 0.0028(6)
N1C 0.0499(12) 0.0142(10) 0.0240(10) 0.0000(8) -0.0112(9) 0.0068(9)
C1C 0.0147(9) 0.0144(10) 0.0194(10) 0.0002(8) 0.0032(8) 0.0017(8)
C2C 0.0119(9) 0.0133(10) 0.0125(9) 0.0007(7) 0.0009(7) -0.0010(8)
C3C 0.0155(10) 0.0183(11) 0.0122(9) 0.0011(8) 0.0011(7) 0.0012(8)
C4C 0.0155(10) 0.0119(10) 0.0192(10) 0.0014(8) 0.0014(8) 0.0016(8)
C5C 0.0189(10) 0.0179(11) 0.0155(9) -0.0033(8) -0.0011(8) -0.0006(9)
C6C 0.0148(10) 0.0200(11) 0.0154(9) 0.0008(8) -0.0013(8) -0.0004(8)
C7C 0.0180(10) 0.0140(10) 0.0148(9) 0.0029(8) 0.0011(8) 0.0016(8)

loop_
_atom_type_symbol
_atom_type_description
_atom_type_scat_dispersion_real
_atom_type_scat_dispersion_imag
_atom_type_scat_source
C C 0.0033 0.0016 'International Tables Vol C Tables 4.2.6.8 and 6.1.1.4'
H H 0.0000 0.0000 'International Tables Vol C Tables 4.2.6.8 and 6.1.1.4'
N N 0.0061 0.0033 'International Tables Vol C Tables 4.2.6.8 and 6.1.1.4'
O O 0.0106 0.0060 'International Tables Vol C Tables 4.2.6.8 and 6.1.1.4'

loop_
_geom_angle_atom_site_label_1
_geom_angle_atom_site_label_2
_geom_angle_atom_site_label_3
_geom_angle
C1A O1A H1A 112.9(11)
O3A N1A O4A 123.53(15)
O3A N1A C6A 118.06(14)
O4A N1A C6A 118.41(15)
O5A N2A O6A 124.73(15)
O5A N2A C4A 117.51(14)
O6A N2A C4A 117.75(14)
O2A C1A O1A 124.85(15)
O2A C1A C2A 121.82(16)
O1A C1A C2A 113.33(14)
C3A C2A C7A 120.13(15)
C3A C2A C1A 118.20(15)
C7A C2A C1A 121.67(15)
C4A C3A C2A 119.11(15)
C4A C3A H3A 120.4
C2A C3A H3A 120.4
C5A C4A C3A 122.39(16)
C5A C4A N2A 118.45(15)
C3A C4A N2A 119.15(14)
C6A C5A C4A 117.17(15)
C6A C5A H5A 121.4
C4A C5A H5A 121.4
C5A C6A C7A 122.95(15)
C5A C6A N1A 118.07(15)
C7A C6A N1A 118.96(15)
C6A C7A C2A 118.20(16)
C6A C7A H7A 120.9
C2A C7A H7A 120.9
C5B N1B C4B 117.81(15)
C1B N2B H2BA 118.0(11)
C1B N2B H2BB 122.1(13)
H2BA N2B H2BB 119.5(17)
O1B C1B N2B 122.54(17)
O1B C1B C2B 118.90(15)
N2B C1B C2B 118.56(15)
C3B C2B C6B 118.33(16)
C3B C2B C1B 122.77(15)
C6B C2B C1B 118.89(15)
C4B C3B C2B 118.75(16)
C4B C3B H3B 120.6
C2B C3B H3B 120.6
N1B C4B C3B 123.08(16)
N1B C4B H4B 118.5
C3B C4B H4B 118.5
N1B C5B C6B 122.78(16)
N1B C5B H5B 118.6
C6B C5B H5B 118.6
C5B C6B C2B 119.23(16)
C5B C6B H6B 120.4
C2B C6B H6B 120.4
C1C O1C H1C 109.2(12)
C4C N1C H1CA 123.8(13)
C4C N1C H1CB 120.4(12)
H1CA N1C H1CB 115.8(17)
O2C C1C O1C 123.22(16)
O2C C1C C2C 123.54(16)
O1C C1C C2C 113.23(15)
C7C C2C C3C 120.43(15)
C7C C2C C1C 121.75(15)
C3C C2C C1C 117.81(14)
C4C C3C C2C 120.75(15)
C4C C3C H3C 119.6
C2C C3C H3C 119.6
N1C C4C C3C 120.50(16)
N1C C4C C5C 121.16(16)
C3C C4C C5C 118.34(16)
C6C C5C C4C 120.91(16)
C6C C5C H5C 119.5
C4C C5C H5C 119.5
C5C C6C C7C 120.80(16)
C5C C6C H6C 119.6
C7C C6C H6C 119.6
C6C C7C C2C 118.77(16)
C6C C7C H7C 120.6
C2C C7C H7C 120.6

loop_
_geom_bond_atom_site_label_1
_geom_bond_atom_site_label_2
_geom_bond_distance
O1A C1A 1.3093(19)
O1A H1A 1.10(2)
O2A C1A 1.2175(18)
O3A N1A 1.2253(18)
O4A N1A 1.2255(17)
O5A N2A 1.2259(16)
O6A N2A 1.2279(16)
N1A C6A 1.473(2)
N2A C4A 1.475(2)
C1A C2A 1.495(2)
C2A C3A 1.384(2)
C2A C7A 1.387(2)
C3A C4A 1.379(2)
C3A H3A 0.9500
C4A C5A 1.373(2)
C5A C6A 1.369(2)
C5A H5A 0.9500
C6A C7A 1.387(2)
C7A H7A 0.9500
O1B C1B 1.2477(18)
N1B C5B 1.3385(19)
N1B C4B 1.3395(19)
N2B C1B 1.323(2)
N2B H2BA 0.967(19)
N2B H2BB 0.864(18)
C1B C2B 1.494(2)
C2B C3B 1.385(2)
C2B C6B 1.388(2)
C3B C4B 1.383(2)
C3B H3B 0.9500
C4B H4B 0.9500
C5B C6B 1.378(2)
C5B H5B 0.9500
C6B H6B 0.9500
O1C C1C 1.323(2)
O1C H1C 0.99(2)
O2C C1C 1.2257(18)
N1C C4C 1.369(2)
N1C H1CA 0.91(2)
N1C H1CB 0.93(2)
C1C C2C 1.483(2)
C2C C7C 1.391(2)
C2C C3C 1.391(2)
C3C C4C 1.391(2)
C3C H3C 0.9500
C4C C5C 1.394(2)
C5C C6C 1.381(2)
C5C H5C 0.9500
C6C C7C 1.387(2)
C6C H6C 0.9500
C7C H7C 0.9500

loop_
_geom_hbond_atom_site_label_D
_geom_hbond_atom_site_label_H
_geom_hbond_atom_site_label_A
_geom_hbond_distance_DH
_geom_hbond_distance_HA
_geom_hbond_distance_DA
_geom_hbond_angle_DHA
_geom_hbond_site_symmetry_A
C3B H3B O2C 0.95 2.66 3.542(2) 155.0 2_675
C5B H5B O2A 0.95 2.64 3.490(2) 149.4 2_565
C4B H4B O6A 0.95 2.61 3.248(2) 125.2 1_565
C5C H5C O4A 0.95 2.62 3.434(2) 144.1 1_666
N2B H2BA O2C 0.967(19) 1.96(2) 2.9115(19) 168.6(15) 1_565
O1C H1C O1B 0.99(2) 1.62(2) 2.5946(16) 165.8(19) 1_545
N1C H1CA O1C 0.91(2) 2.63(2) 3.118(2) 113.9(15) 1_565
N1C H1CA O1B 0.91(2) 2.14(2) 3.049(2) 172.2(17) .
N1C H1CB O4A 0.93(2) 2.49(2) 3.333(2) 150.2(17) 1_666
N2B H2BB O2A 0.864(18) 2.059(19) 2.9123(19) 169.6(18) 1_565
O1A H1A N1B 1.10(2) 1.55(2) 2.6093(17) 161.6(18) .
